data_7005224
loop_
_publ_author_name
'Tyrra, Wieland'
'Naumann, Dieter'
'Buslei, Sigrid'
'Kremer, Silke'
'Pantenburg, Ingo'
'Scherer, Harald'

_publ_section_title
;
 Perfluoroalkyl(dithiocarbamato) tellurium(II) compounds.
;
_journal_issue 18
_journal_name_full 'Dalton transactions (Cambridge, England : 2003)'
_journal_page_first 1829
_journal_page_last 1837
_journal_paper_doi 10.1039/b618240b
_journal_year 2007
_chemical_formula_moiety 'C60 H56 N4 S8 Te'
_chemical_formula_sum 'C60 H56 N4 S8 Te'
_chemical_formula_weight 1217.17
_chemical_name_systematic
;
?
;
_space_group_IT_number 114
_symmetry_cell_setting tetragonal
_symmetry_space_group_name_Hall 'P -4 2n'
_symmetry_space_group_name_H-M 'P -4 21 c'
_atom_sites_solution_hydrogens geom
_atom_sites_solution_primary direct
_atom_sites_solution_secondary difmap
_audit_creation_method SHELXL-97
_cell_angle_alpha 90
_cell_angle_beta 90
_cell_angle_gamma 90
_cell_formula_units_Z 2
_cell_length_a 15.4060(15)
_cell_length_b 15.4060(15)
_cell_length_c 12.1612(15)
_cell_measurement_reflns_used 5000
_cell_measurement_temperature 293(2)
_cell_measurement_theta_max 28.12
_cell_measurement_theta_min 2.64
_cell_volume 2886.4(5)
_computing_structure_refinement 'SHELXL-97 (Sheldrick, 1997)'
_diffrn_ambient_temperature 293(2)
_diffrn_detector_area_resol_mean 'not measured'
_diffrn_measured_fraction_theta_full 0.990
_diffrn_measured_fraction_theta_max 0.990
_diffrn_measurement_device_type 'IPDS I (Stoe & Cie)'
_diffrn_measurement_method '\f scans'
_diffrn_radiation_monochromator graphite
_diffrn_radiation_source 'fine-focus sealed tube'
_diffrn_radiation_type MoK\a
_diffrn_radiation_wavelength 0.71073
_diffrn_reflns_av_R_equivalents 0.1002
_diffrn_reflns_av_sigmaI/netI 0.0669
_diffrn_reflns_limit_h_max 20
_diffrn_reflns_limit_h_min -20
_diffrn_reflns_limit_k_max 20
_diffrn_reflns_limit_k_min -20
_diffrn_reflns_limit_l_max 16
_diffrn_reflns_limit_l_min -15
_diffrn_reflns_number 32889
_diffrn_reflns_theta_full 28.12
_diffrn_reflns_theta_max 28.12
_diffrn_reflns_theta_min 2.64
_diffrn_standards_decay_% 'not measured'
_diffrn_standards_interval_count 'not measured'
_diffrn_standards_interval_time 'not measured'
_diffrn_standards_number 'not measured'
_exptl_absorpt_coefficient_mu 0.847
_exptl_absorpt_correction_T_max 0.9051
_exptl_absorpt_correction_T_min 0.7781
_exptl_absorpt_correction_type numerical
_exptl_absorpt_process_details
;
The absorption correction (X-RED; Stoe & Cie, 2001)
was performed after optimizing the crystal shape
using X-SHAPE (Stoe & Cie, 1999).
;
_exptl_crystal_colour yollow
_exptl_crystal_density_diffrn 1.400
_exptl_crystal_density_meas ?
_exptl_crystal_density_method .
_exptl_crystal_description polyhedron
_exptl_crystal_F_000 1248
_exptl_crystal_size_max 0.3
_exptl_crystal_size_mid 0.3
_exptl_crystal_size_min 0.3
_refine_diff_density_max 0.356
_refine_diff_density_min -0.643
_refine_diff_density_rms 0.063
_refine_ls_abs_structure_details 'Flack H D (1983), Acta Cryst. A39, 876-881'
_refine_ls_abs_structure_Flack -0.01(3)
_refine_ls_extinction_coef 0.0011(4)
_refine_ls_extinction_expression Fc^*^=kFc[1+0.001xFc^2^\l^3^/sin(2\q)]^-1/4^
_refine_ls_extinction_method SHELXL
_refine_ls_goodness_of_fit_ref 0.950
_refine_ls_hydrogen_treatment constr
_refine_ls_matrix_type full
_refine_ls_number_parameters 168
_refine_ls_number_reflns 3484
_refine_ls_number_restraints 0
_refine_ls_restrained_S_all 0.950
_refine_ls_R_factor_all 0.0851
_refine_ls_R_factor_gt 0.0436
_refine_ls_shift/su_max 0.000
_refine_ls_shift/su_mean 0.000
_refine_ls_structure_factor_coef Fsqd
_refine_ls_weighting_details 'calc w=1/[\s^2^(Fo^2^)+(0.0366P)^2^] where P=(Fo^2^+2Fc^2^)/3'
_refine_ls_weighting_scheme calc
_refine_ls_wR_factor_gt 0.0756
_refine_ls_wR_factor_ref 0.0874
_reflns_number_gt 2203
_reflns_number_total 3484
_reflns_threshold_expression >2sigma(I)
_cod_data_source_file b618240b.txt
_cod_data_source_block ipwt103
_cod_database_code 7005224

loop_
_symmetry_equiv_pos_as_xyz
'x, y, z'
'-x, -y, z'
'x+1/2, -y+1/2, -z+1/2'
'-x+1/2, y+1/2, -z+1/2'
'y+1/2, x+1/2, z+1/2'
'-y+1/2, -x+1/2, z+1/2'
'-y, x, -z'
'y, -x, -z'

loop_
_atom_site_label
_atom_site_type_symbol
_atom_site_fract_x
_atom_site_fract_y
_atom_site_fract_z
_atom_site_U_iso_or_equiv
_atom_site_adp_type
_atom_site_occupancy
_atom_site_symmetry_multiplicity
_atom_site_calc_flag
_atom_site_refinement_flags
_atom_site_disorder_assembly
_atom_site_disorder_group
Te1 Te 1.0000 0.0000 1.0000 0.04460(15) Uani 1 4 d S . .
S11 S 0.96141(8) 0.09594(8) 1.18483(11) 0.0564(3) Uani 1 1 d . . .
S12 S 0.92945(9) 0.15886(8) 0.95927(11) 0.0576(3) Uani 1 1 d . . .
C1 C 0.9348(3) 0.1787(3) 1.0978(4) 0.0486(11) Uani 1 1 d . . .
N1 N 0.9210(3) 0.2596(2) 1.1384(3) 0.0523(10) Uani 1 1 d . . .
C11 C 0.9329(4) 0.2790(3) 1.2550(5) 0.0601(14) Uani 1 1 d . . .
H11A H 0.9259 0.2261 1.2972 0.073(8) Uiso 1 1 calc R . .
H11B H 0.8882 0.3195 1.2783 0.073(8) Uiso 1 1 calc R . .
C12 C 1.0213(3) 0.3178(3) 1.2794(5) 0.0628(15) Uani 1 1 d . . .
C13 C 1.0312(5) 0.3725(5) 1.3681(7) 0.130(4) Uani 1 1 d . . .
H13 H 0.9830 0.3885 1.4094 0.139(9) Uiso 1 1 calc R . .
C14 C 1.1131(6) 0.4040(6) 1.3964(10) 0.157(4) Uani 1 1 d . . .
H14 H 1.1184 0.4394 1.4580 0.139(9) Uiso 1 1 calc R . .
C15 C 1.1837(5) 0.3853(5) 1.3383(8) 0.102(3) Uani 1 1 d . . .
H15 H 1.2374 0.4094 1.3557 0.139(9) Uiso 1 1 calc R . .
C16 C 1.1745(5) 0.3302(5) 1.2535(7) 0.0917(18) Uani 1 1 d . . .
H16 H 1.2233 0.3144 1.2133 0.139(9) Uiso 1 1 calc R . .
C17 C 1.0953(4) 0.2964(4) 1.2242(6) 0.082(2) Uani 1 1 d . . .
H17 H 1.0921 0.2580 1.1654 0.139(9) Uiso 1 1 calc R . .
C21 C 0.8987(3) 0.3333(3) 1.0680(5) 0.0610(14) Uani 1 1 d . . .
H21A H 0.9135 0.3192 0.9925 0.073(8) Uiso 1 1 calc R . .
H21B H 0.9332 0.3831 1.0897 0.073(8) Uiso 1 1 calc R . .
C22 C 0.8040(4) 0.3572(3) 1.0737(5) 0.0644(15) Uani 1 1 d . . .
C23 C 0.7436(4) 0.3108(4) 1.0150(7) 0.0807(18) Uani 1 1 d . . .
H23 H 0.7615 0.2642 0.9719 0.139(9) Uiso 1 1 calc R . .
C24 C 0.6567(4) 0.3323(5) 1.0192(8) 0.102(2) Uani 1 1 d . . .
H24 H 0.6168 0.3010 0.9777 0.139(9) Uiso 1 1 calc R . .
C25 C 0.6290(6) 0.3993(6) 1.0839(7) 0.116(3) Uani 1 1 d . . .
H25 H 0.5703 0.4133 1.0877 0.139(9) Uiso 1 1 calc R . .
C26 C 0.6888(6) 0.4457(6) 1.1432(7) 0.114(3) Uani 1 1 d . . .
H26 H 0.6703 0.4912 1.1876 0.139(9) Uiso 1 1 calc R . .
C27 C 0.7753(5) 0.4260(4) 1.1380(6) 0.093(2) Uani 1 1 d . . .
H27 H 0.8151 0.4588 1.1777 0.139(9) Uiso 1 1 calc R . .

loop_
_atom_site_aniso_label
_atom_site_aniso_U_11
_atom_site_aniso_U_22
_atom_site_aniso_U_33
_atom_site_aniso_U_23
_atom_site_aniso_U_13
_atom_site_aniso_U_12
Te1 0.04052(16) 0.04052(16) 0.0528(3) 0.000 0.000 0.000
S11 0.0641(7) 0.0505(7) 0.0545(8) -0.0033(6) 0.0024(6) -0.0012(5)
S12 0.0694(8) 0.0474(6) 0.0561(8) -0.0027(6) -0.0006(6) 0.0107(6)
C1 0.041(2) 0.057(3) 0.048(3) 0.003(2) 0.006(2) -0.008(2)
N1 0.058(2) 0.040(2) 0.059(3) -0.0079(19) 0.007(2) 0.0020(18)
C11 0.064(3) 0.056(3) 0.061(4) -0.014(3) 0.016(3) -0.004(3)
C12 0.072(4) 0.050(3) 0.066(3) -0.007(2) 0.010(3) -0.012(2)
C13 0.096(6) 0.148(7) 0.147(8) -0.096(6) 0.035(5) -0.035(5)
C14 0.125(8) 0.159(9) 0.186(10) -0.104(8) 0.006(7) -0.054(7)
C15 0.089(5) 0.092(5) 0.127(8) -0.003(5) -0.005(5) -0.033(4)
C16 0.073(5) 0.095(6) 0.107(5) -0.016(5) 0.003(4) -0.019(3)
C17 0.066(4) 0.090(5) 0.090(6) -0.016(4) 0.011(4) -0.017(4)
C21 0.068(3) 0.043(3) 0.072(4) -0.002(3) 0.009(3) -0.001(2)
C22 0.068(3) 0.049(3) 0.076(4) 0.003(3) 0.014(3) 0.009(3)
C23 0.072(3) 0.082(3) 0.088(5) 0.004(4) 0.006(4) 0.012(3)
C24 0.072(4) 0.118(6) 0.116(7) 0.026(6) 0.000(5) 0.011(3)
C25 0.085(5) 0.156(9) 0.105(6) 0.043(6) 0.030(5) 0.050(6)
C26 0.122(7) 0.112(6) 0.108(7) 0.006(5) 0.031(5) 0.063(6)
C27 0.104(5) 0.073(4) 0.102(5) -0.016(4) 0.019(4) 0.033(4)

loop_
_atom_type_symbol
_atom_type_description
_atom_type_scat_dispersion_real
_atom_type_scat_dispersion_imag
_atom_type_scat_source
C C 0.0033 0.0016 'International Tables Vol C Tables 4.2.6.8 and 6.1.1.4'
H H 0.0000 0.0000 'International Tables Vol C Tables 4.2.6.8 and 6.1.1.4'
N N 0.0061 0.0033 'International Tables Vol C Tables 4.2.6.8 and 6.1.1.4'
S S 0.1246 0.1234 'International Tables Vol C Tables 4.2.6.8 and 6.1.1.4'
Te Te -0.5308 1.6751 'International Tables Vol C Tables 4.2.6.8 and 6.1.1.4'

loop_
_geom_angle_atom_site_label_1
_geom_angle_atom_site_label_2
_geom_angle_atom_site_label_3
_geom_angle
_geom_angle_site_symmetry_1
_geom_angle_site_symmetry_3
_geom_angle_publ_flag
S12 Te1 S12 91.896(10) 2_755 8_667 ?
S12 Te1 S12 91.896(10) 2_755 7_647 ?
S12 Te1 S12 159.04(6) 8_667 7_647 ?
S12 Te1 S12 159.04(6) 2_755 . ?
S12 Te1 S12 91.896(10) 8_667 . ?
S12 Te1 S12 91.896(10) 7_647 . ?
S12 Te1 S11 82.63(4) 2_755 7_647 ?
S12 Te1 S11 135.78(4) 8_667 7_647 ?
S12 Te1 S11 65.17(4) 7_647 7_647 ?
S12 Te1 S11 80.29(4) . 7_647 ?
S12 Te1 S11 135.78(4) 2_755 . ?
S12 Te1 S11 80.29(4) 8_667 . ?
S12 Te1 S11 82.63(4) 7_647 . ?
S12 Te1 S11 65.17(4) . . ?
S11 Te1 S11 131.73(3) 7_647 . ?
S12 Te1 S11 80.29(4) 2_755 8_667 ?
S12 Te1 S11 65.17(4) 8_667 8_667 ?
S12 Te1 S11 135.78(4) 7_647 8_667 ?
S12 Te1 S11 82.63(4) . 8_667 ?
S11 Te1 S11 70.66(6) 7_647 8_667 ?
S11 Te1 S11 131.73(4) . 8_667 ?
S12 Te1 S11 65.17(4) 2_755 2_755 ?
S12 Te1 S11 82.63(4) 8_667 2_755 ?
S12 Te1 S11 80.29(4) 7_647 2_755 ?
S12 Te1 S11 135.78(4) . 2_755 ?
S11 Te1 S11 131.73(4) 7_647 2_755 ?
S11 Te1 S11 70.66(6) . 2_755 ?
S11 Te1 S11 131.73(3) 8_667 2_755 ?
C1 S11 Te1 86.96(17) . . ?
C1 S12 Te1 87.87(17) . . ?
N1 C1 S11 119.9(4) . . ?
N1 C1 S12 121.0(4) . . ?
S11 C1 S12 119.1(3) . . ?
C1 N1 C11 121.5(4) . . ?
C1 N1 C21 122.4(4) . . ?
C11 N1 C21 116.0(4) . . ?
N1 C11 C12 112.5(4) . . ?
N1 C11 H11A 109.1 . . ?
C12 C11 H11A 109.1 . . ?
N1 C11 H11B 109.1 . . ?
C12 C11 H11B 109.1 . . ?
H11A C11 H11B 107.8 . . ?
C17 C12 C13 116.2(6) . . ?
C17 C12 C11 124.1(5) . . ?
C13 C12 C11 119.5(5) . . ?
C12 C13 C14 120.4(7) . . ?
C12 C13 H13 119.8 . . ?
C14 C13 H13 119.8 . . ?
C15 C14 C13 122.3(8) . . ?
C15 C14 H14 118.8 . . ?
C13 C14 H14 118.8 . . ?
C14 C15 C16 117.3(7) . . ?
C14 C15 H15 121.4 . . ?
C16 C15 H15 121.4 . . ?
C15 C16 C17 122.2(7) . . ?
C15 C16 H16 118.9 . . ?
C17 C16 H16 118.9 . . ?
C12 C17 C16 121.5(7) . . ?
C12 C17 H17 119.2 . . ?
C16 C17 H17 119.2 . . ?
N1 C21 C22 113.0(4) . . ?
N1 C21 H21A 109.0 . . ?
C22 C21 H21A 109.0 . . ?
N1 C21 H21B 109.0 . . ?
C22 C21 H21B 109.0 . . ?
H21A C21 H21B 107.8 . . ?
C23 C22 C27 118.3(6) . . ?
C23 C22 C21 120.3(5) . . ?
C27 C22 C21 121.3(6) . . ?
C22 C23 C24 120.9(7) . . ?
C22 C23 H23 119.6 . . ?
C24 C23 H23 119.6 . . ?
C25 C24 C23 120.4(9) . . ?
C25 C24 H24 119.8 . . ?
C23 C24 H24 119.8 . . ?
C24 C25 C26 119.1(8) . . ?
C24 C25 H25 120.4 . . ?
C26 C25 H25 120.4 . . ?
C27 C26 C25 121.0(8) . . ?
C27 C26 H26 119.5 . . ?
C25 C26 H26 119.5 . . ?
C26 C27 C22 120.3(7) . . ?
C26 C27 H27 119.8 . . ?
C22 C27 H27 119.8 . . ?

loop_
_geom_bond_atom_site_label_1
_geom_bond_atom_site_label_2
_geom_bond_distance
_geom_bond_site_symmetry_2
_geom_bond_publ_flag
Te1 S12 2.7232(12) 2_755 ?
Te1 S12 2.7232(12) 8_667 ?
Te1 S12 2.7232(12) 7_647 ?
Te1 S12 2.7232(12) . ?
Te1 S11 2.7551(13) 7_647 ?
Te1 S11 2.7551(13) . ?
Te1 S11 2.7551(13) 8_667 ?
Te1 S11 2.7551(13) 2_755 ?
S11 C1 1.708(5) . ?
S12 C1 1.714(5) . ?
C1 N1 1.356(6) . ?
N1 C11 1.460(7) . ?
N1 C21 1.463(6) . ?
C11 C12 1.517(7) . ?
C11 H11A 0.9700 . ?
C11 H11B 0.9700 . ?
C12 C17 1.363(8) . ?
C12 C13 1.378(8) . ?
C13 C14 1.395(10) . ?
C13 H13 0.9300 . ?
C14 C15 1.329(11) . ?
C14 H14 0.9300 . ?
C15 C16 1.343(10) . ?
C15 H15 0.9300 . ?
C16 C17 1.373(10) . ?
C16 H16 0.9300 . ?
C17 H17 0.9300 . ?
C21 C22 1.506(7) . ?
C21 H21A 0.9700 . ?
C21 H21B 0.9700 . ?
C22 C23 1.373(8) . ?
C22 C27 1.390(8) . ?
C23 C24 1.380(8) . ?
C23 H23 0.9300 . ?
C24 C25 1.368(12) . ?
C24 H24 0.9300 . ?
C25 C26 1.370(11) . ?
C25 H25 0.9300 . ?
C26 C27 1.368(10) . ?
C26 H26 0.9300 . ?
C27 H27 0.9300 . ?
